data_7243018
loop_
_publ_author_name
'Juneja, Navkiran'
'Zahid, Ethan'
'Unruh, Daniel K.'
'Hutchins, Kristin M.'

_publ_section_title
;
 Solid-state behaviors of imines: colossal biaxial positive thermal
 expansion, motion capability, and phase transitions
;
_journal_issue 25
_journal_name_full CrystEngComm
_journal_page_first 4439
_journal_page_last 4443
_journal_paper_doi 10.1039/D1CE00706H
_journal_volume 23
_journal_year 2021
_chemical_formula_moiety 'C12 H11 N3'
_chemical_formula_sum 'C12 H11 N3'
_chemical_formula_weight 197.24
_space_group_crystal_system orthorhombic
_space_group_IT_number 19
_space_group_name_Hall 'P 2ac 2ab'
_space_group_name_H-M_alt 'P 21 21 21'
_atom_sites_solution_hydrogens mixed
_audit_creation_date 2021-02-04
_audit_creation_method
;
Olex2 1.3-ac4
(compiled 2020.03.28 svn.rd84adfe8 for Rigaku Oxford Diffraction, GUI svn.r6032)
;
_audit_update_record
;
2021-05-28 deposited with the CCDC.	2021-06-07 downloaded from the CCDC.
;
_cell_angle_alpha 90
_cell_angle_beta 90
_cell_angle_gamma 90
_cell_formula_units_Z 4
_cell_length_a 5.83221(8)
_cell_length_b 7.30484(11)
_cell_length_c 23.5004(3)
_cell_measurement_reflns_used 7274
_cell_measurement_temperature 170(2)
_cell_measurement_theta_max 77.051
_cell_measurement_theta_min 3.738
_cell_volume 1001.20(2)
_computing_cell_refinement 'CrysAlisPro 1.171.41.104a (Rigaku OD, 2021)'
_computing_data_collection 'CrysAlisPro 1.171.41.104a (Rigaku OD, 2021)'
_computing_data_reduction 'CrysAlisPro 1.171.41.104a (Rigaku OD, 2021)'
_computing_molecular_graphics 'Olex2 1.3-ac4 (Dolomanov et al., 2009)'
_computing_publication_material 'Olex2 1.3-ac4 (Dolomanov et al., 2009)'
_computing_structure_refinement 'XL  (Sheldrick, 2008)'
_computing_structure_solution 'SHELXT 2014/5 (Sheldrick, 2014)'
_diffrn_ambient_temperature 169.95
_diffrn_measured_fraction_theta_full 0.999
_diffrn_measured_fraction_theta_max 0.971
_diffrn_measurement_device_type 'Bruker APEX-II CCD'
_diffrn_measurement_method '\f and \w scans'
_diffrn_radiation_type CuK\a
_diffrn_radiation_wavelength 1.54178
_diffrn_reflns_av_R_equivalents 0.0255
_diffrn_reflns_av_unetI/netI 0.0180
_diffrn_reflns_Laue_measured_fraction_full 0.999
_diffrn_reflns_Laue_measured_fraction_max 0.971
_diffrn_reflns_limit_h_max 5
_diffrn_reflns_limit_h_min -7
_diffrn_reflns_limit_k_max 8
_diffrn_reflns_limit_k_min -9
_diffrn_reflns_limit_l_max 28
_diffrn_reflns_limit_l_min -29
_diffrn_reflns_number 9526
_diffrn_reflns_point_group_measured_fraction_full 0.996
_diffrn_reflns_point_group_measured_fraction_max 0.950
_diffrn_reflns_theta_full 67.679
_diffrn_reflns_theta_max 77.221
_diffrn_reflns_theta_min 3.762
_diffrn_standards_number 0
_exptl_absorpt_coefficient_mu 0.641
_exptl_absorpt_correction_type none
_exptl_crystal_colour 'clear yellow'
_exptl_crystal_colour_lustre clear
_exptl_crystal_colour_primary yellow
_exptl_crystal_density_diffrn 1.309
_exptl_crystal_description plate
_exptl_crystal_F_000 416
_exptl_crystal_size_max 0.174
_exptl_crystal_size_mid 0.112
_exptl_crystal_size_min 0.035
_refine_diff_density_max 0.150
_refine_diff_density_min -0.125
_refine_diff_density_rms 0.028
_refine_ls_abs_structure_details
;
 Flack x determined using 756 quotients [(I+)-(I-)]/[(I+)+(I-)]
 (Parsons, Flack and Wagner, Acta Cryst. B69 (2013) 249-259).
;
_refine_ls_abs_structure_Flack -0.04(15)
_refine_ls_extinction_coef 0.0049(7)
_refine_ls_extinction_expression Fc^*^=kFc[1+0.001xFc^2^\l^3^/sin(2\q)]^-1/4^
_refine_ls_extinction_method 'SHELXL-2018/3 (Sheldrick 2018)'
_refine_ls_goodness_of_fit_ref 1.083
_refine_ls_hydrogen_treatment mixed
_refine_ls_matrix_type full
_refine_ls_number_parameters 143
_refine_ls_number_reflns 2014
_refine_ls_number_restraints 0
_refine_ls_restrained_S_all 1.083
_refine_ls_R_factor_all 0.0280
_refine_ls_R_factor_gt 0.0270
_refine_ls_shift/su_max 0.001
_refine_ls_shift/su_mean 0.000
_refine_ls_structure_factor_coef Fsqd
_refine_ls_weighting_details 'w=1/[\s^2^(Fo^2^)+(0.0319P)^2^+0.1414P] where P=(Fo^2^+2Fc^2^)/3'
_refine_ls_weighting_scheme calc
_refine_ls_wR_factor_gt 0.0686
_refine_ls_wR_factor_ref 0.0693
_reflns_Friedel_coverage 0.635
_reflns_Friedel_fraction_full 0.990
_reflns_Friedel_fraction_max 0.920
_reflns_number_gt 1943
_reflns_number_total 2014
_reflns_threshold_expression 'I > 2\s(I)'
_cod_data_source_file d1ce00706h2.cif
_cod_data_source_block PI_170_a
_cod_depositor_comments 'Adding full bibliography for 7242993--7243020.cif.'
_cod_database_code 7243018
_shelx_shelxl_version_number 2018/3
_shelx_space_group_comment
;
The symmetry employed for this shelxl refinement is uniquely defined
by the following loop, which should always be used as a source of
symmetry information in preference to the above space-group names.
They are only intended as comments.
;
_shelx_estimated_absorpt_t_max 0.978
_shelx_estimated_absorpt_t_min 0.897
_olex2_refinement_description
;
1. Fixed Uiso
 At 1.2 times of:
  All C(H) groups, All N(H,H) groups
2.a Aromatic/amide H refined with riding coordinates:
 C2(H2), C3(H3), C5(H5), C6(H6), C7(H7), C9(H9), C10(H10), C11(H11), C12(H12)
;
_olex2_submission_special_instructions 'No special instructions were received'

loop_
_space_group_symop_operation_xyz
'x, y, z'
'-x+1/2, -y, z+1/2'
'-x, y+1/2, -z+1/2'
'x+1/2, -y+1/2, -z'

loop_
_atom_site_label
_atom_site_type_symbol
_atom_site_fract_x
_atom_site_fract_y
_atom_site_fract_z
_atom_site_U_iso_or_equiv
_atom_site_adp_type
_atom_site_occupancy
_atom_site_site_symmetry_order
_atom_site_calc_flag
_atom_site_refinement_flags_posn
_atom_site_refinement_flags_adp
_atom_site_refinement_flags_occupancy
_atom_site_disorder_assembly
_atom_site_disorder_group
N1 N 0.8180(3) 0.4666(2) 0.47763(6) 0.0381(4) Uani 1 1 d . . . . .
H1A H 0.937(4) 0.390(3) 0.4681(8) 0.046 Uiso 1 1 d . U . . .
H1B H 0.738(4) 0.518(3) 0.4491(9) 0.046 Uiso 1 1 d . U . . .
N2 N 0.4067(2) 0.38964(18) 0.69187(5) 0.0298(3) Uani 1 1 d . . . . .
N3 N -0.0350(2) 0.40257(18) 0.87748(5) 0.0306(3) Uani 1 1 d . . . . .
C1 C 0.7098(3) 0.4424(2) 0.52894(6) 0.0285(3) Uani 1 1 d . . . . .
C2 C 0.8068(3) 0.3357(2) 0.57223(6) 0.0298(3) Uani 1 1 d . . . . .
H2 H 0.946166 0.272005 0.565514 0.036 Uiso 1 1 calc R U . . .
C3 C 0.7006(3) 0.3225(2) 0.62471(6) 0.0286(3) Uani 1 1 d . . . . .
H3 H 0.770568 0.251449 0.653777 0.034 Uiso 1 1 calc R U . . .
C4 C 0.4931(3) 0.4110(2) 0.63611(6) 0.0270(3) Uani 1 1 d . . . . .
C5 C 0.3932(3) 0.5134(2) 0.59220(6) 0.0293(3) Uani 1 1 d . . . . .
H5 H 0.250611 0.572891 0.598522 0.035 Uiso 1 1 calc R U . . .
C6 C 0.4992(3) 0.5291(2) 0.53985(6) 0.0300(3) Uani 1 1 d . . . . .
H6 H 0.428598 0.599678 0.510755 0.036 Uiso 1 1 calc R U . . .
C7 C 0.2109(3) 0.4509(2) 0.70649(6) 0.0294(3) Uani 1 1 d . . . . .
H7 H 0.117739 0.511333 0.679159 0.035 Uiso 1 1 calc R U . . .
C8 C 0.1271(3) 0.4293(2) 0.76513(6) 0.0274(3) Uani 1 1 d . . . . .
C9 C 0.2610(3) 0.3519(2) 0.80812(6) 0.0292(3) Uani 1 1 d . . . . .
H9 H 0.410317 0.307126 0.799900 0.035 Uiso 1 1 calc R U . . .
C10 C 0.1743(3) 0.3411(2) 0.86266(7) 0.0316(4) Uani 1 1 d . . . . .
H10 H 0.267405 0.287283 0.891317 0.038 Uiso 1 1 calc R U . . .
C11 C -0.1626(3) 0.4730(2) 0.83578(6) 0.0303(3) Uani 1 1 d . . . . .
H11 H -0.311548 0.516178 0.845143 0.036 Uiso 1 1 calc R U . . .
C12 C -0.0918(3) 0.4873(2) 0.77967(6) 0.0299(3) Uani 1 1 d . . . . .
H12 H -0.191674 0.536035 0.751563 0.036 Uiso 1 1 calc R U . . .

loop_
_atom_site_aniso_label
_atom_site_aniso_U_11
_atom_site_aniso_U_22
_atom_site_aniso_U_33
_atom_site_aniso_U_23
_atom_site_aniso_U_13
_atom_site_aniso_U_12
N1 0.0405(8) 0.0460(9) 0.0277(7) 0.0031(6) 0.0039(6) 0.0083(7)
N2 0.0322(7) 0.0294(6) 0.0277(6) -0.0007(5) 0.0002(5) -0.0008(6)
N3 0.0329(7) 0.0303(7) 0.0286(6) -0.0007(5) 0.0000(5) -0.0025(6)
C1 0.0321(7) 0.0277(7) 0.0258(7) -0.0034(6) -0.0011(6) -0.0022(7)
C2 0.0271(7) 0.0303(7) 0.0320(8) -0.0013(6) -0.0004(6) 0.0037(6)
C3 0.0301(7) 0.0270(7) 0.0289(7) 0.0019(6) -0.0038(6) 0.0017(6)
C4 0.0287(7) 0.0250(7) 0.0274(7) -0.0015(6) -0.0009(6) -0.0024(6)
C5 0.0283(7) 0.0292(7) 0.0305(8) -0.0023(6) -0.0014(6) 0.0029(7)
C6 0.0338(8) 0.0288(8) 0.0275(7) 0.0014(6) -0.0043(6) 0.0016(7)
C7 0.0304(8) 0.0299(7) 0.0279(7) 0.0004(6) -0.0028(6) -0.0006(7)
C8 0.0307(7) 0.0236(7) 0.0278(7) -0.0019(6) -0.0017(6) -0.0028(6)
C9 0.0271(8) 0.0300(8) 0.0305(7) -0.0023(6) -0.0014(6) 0.0019(6)
C10 0.0334(8) 0.0312(8) 0.0303(8) 0.0007(6) -0.0051(6) 0.0028(7)
C11 0.0266(7) 0.0299(8) 0.0343(8) -0.0013(6) 0.0013(6) 0.0005(6)
C12 0.0294(8) 0.0297(8) 0.0306(8) 0.0017(6) -0.0035(6) 0.0009(7)

loop_
_atom_type_symbol
_atom_type_description
_atom_type_scat_dispersion_real
_atom_type_scat_dispersion_imag
_atom_type_scat_source
C C 0.0181 0.0091 'International Tables Vol C Tables 4.2.6.8 and 6.1.1.4'
H H 0.0000 0.0000 'International Tables Vol C Tables 4.2.6.8 and 6.1.1.4'
N N 0.0311 0.0180 'International Tables Vol C Tables 4.2.6.8 and 6.1.1.4'

loop_
_exptl_crystal_face_index_h
_exptl_crystal_face_index_k
_exptl_crystal_face_index_l
_exptl_crystal_face_perp_dist
-2.72 -3.29 -0.91 0.0741
-1.49 1.46 -13.20 0.0499
-0.95 -1.26 14.20 0.0373
3.73 0.71 0.99 0.0703
-0.05 -0.13 -15.24 0.0188
0.86 -4.62 -0.10 0.0580
-0.37 2.42 -13.02 0.0415
0.18 0.24 15.21 0.0132
-2.09 2.08 10.79 0.0514
-2.61 3.44 -0.42 0.0664
-0.72 4.65 0.14 0.0528

loop_
_geom_angle_atom_site_label_1
_geom_angle_atom_site_label_2
_geom_angle_atom_site_label_3
_geom_angle
_geom_angle_site_symmetry_1
_geom_angle_site_symmetry_3
_geom_angle_publ_flag
H1A N1 H1B 117.9(18) . . ?
C1 N1 H1A 118.8(13) . . ?
C1 N1 H1B 117.9(13) . . ?
C7 N2 C4 122.08(13) . . ?
C11 N3 C10 116.40(13) . . ?
N1 C1 C2 121.61(15) . . ?
N1 C1 C6 120.27(14) . . ?
C2 C1 C6 118.10(14) . . ?
C1 C2 H2 119.8 . . ?
C3 C2 C1 120.37(15) . . ?
C3 C2 H2 119.8 . . ?
C2 C3 H3 119.1 . . ?
C2 C3 C4 121.74(14) . . ?
C4 C3 H3 119.1 . . ?
C3 C4 N2 115.81(13) . . ?
C3 C4 C5 117.76(14) . . ?
C5 C4 N2 126.42(13) . . ?
C4 C5 H5 119.5 . . ?
C6 C5 C4 120.93(14) . . ?
C6 C5 H5 119.5 . . ?
C1 C6 H6 119.5 . . ?
C5 C6 C1 121.06(14) . . ?
C5 C6 H6 119.5 . . ?
N2 C7 H7 119.6 . . ?
N2 C7 C8 120.85(14) . . ?
C8 C7 H7 119.6 . . ?
C9 C8 C7 122.40(14) . . ?
C12 C8 C7 120.23(14) . . ?
C12 C8 C9 117.37(14) . . ?
C8 C9 H9 120.3 . . ?
C10 C9 C8 119.37(14) . . ?
C10 C9 H9 120.3 . . ?
N3 C10 C9 123.57(14) . . ?
N3 C10 H10 118.2 . . ?
C9 C10 H10 118.2 . . ?
N3 C11 H11 117.9 . . ?
N3 C11 C12 124.19(14) . . ?
C12 C11 H11 117.9 . . ?
C8 C12 H12 120.5 . . ?
C11 C12 C8 119.05(14) . . ?
C11 C12 H12 120.5 . . ?

loop_
_geom_bond_atom_site_label_1
_geom_bond_atom_site_label_2
_geom_bond_distance
_geom_bond_site_symmetry_2
_geom_bond_publ_flag
N1 H1A 0.92(2) . ?
N1 H1B 0.90(2) . ?
N1 C1 1.3724(19) . ?
N2 C4 1.4126(19) . ?
N2 C7 1.274(2) . ?
N3 C10 1.347(2) . ?
N3 C11 1.3337(19) . ?
C1 C2 1.401(2) . ?
C1 C6 1.406(2) . ?
C2 H2 0.9500 . ?
C2 C3 1.383(2) . ?
C3 H3 0.9500 . ?
C3 C4 1.398(2) . ?
C4 C5 1.401(2) . ?
C5 H5 0.9500 . ?
C5 C6 1.382(2) . ?
C6 H6 0.9500 . ?
C7 H7 0.9500 . ?
C7 C8 1.470(2) . ?
C8 C9 1.396(2) . ?
C8 C12 1.388(2) . ?
C9 H9 0.9500 . ?
C9 C10 1.380(2) . ?
C10 H10 0.9500 . ?
C11 H11 0.9500 . ?
C11 C12 1.386(2) . ?
C12 H12 0.9500 . ?

loop_
_geom_hbond_atom_site_label_D
_geom_hbond_atom_site_label_H
_geom_hbond_atom_site_label_A
_geom_hbond_distance_DH
_geom_hbond_distance_HA
_geom_hbond_distance_DA
_geom_hbond_angle_DHA
_geom_hbond_site_symmetry_A
_geom_hbond_publ_flag
N1 H1B N3 0.90(2) 2.14(2) 3.030(2) 170.8(19) 2_564 yes

loop_
_geom_torsion_atom_site_label_1
_geom_torsion_atom_site_label_2
_geom_torsion_atom_site_label_3
_geom_torsion_atom_site_label_4
_geom_torsion
_geom_torsion_site_symmetry_1
_geom_torsion_site_symmetry_2
_geom_torsion_site_symmetry_3
_geom_torsion_site_symmetry_4
_geom_torsion_publ_flag
N1 C1 C2 C3 176.15(15) . . . . ?
N1 C1 C6 C5 -176.90(15) . . . . ?
N2 C4 C5 C6 177.60(14) . . . . ?
N2 C7 C8 C9 4.0(2) . . . . ?
N2 C7 C8 C12 -176.29(15) . . . . ?
N3 C11 C12 C8 -1.5(2) . . . . ?
C1 C2 C3 C4 1.3(2) . . . . ?
C2 C1 C6 C5 1.6(2) . . . . ?
C2 C3 C4 N2 -178.46(14) . . . . ?
C2 C3 C4 C5 0.5(2) . . . . ?
C3 C4 C5 C6 -1.3(2) . . . . ?
C4 N2 C7 C8 -178.98(13) . . . . ?
C4 C5 C6 C1 0.2(2) . . . . ?
C6 C1 C2 C3 -2.3(2) . . . . ?
C7 N2 C4 C3 -174.35(14) . . . . ?
C7 N2 C4 C5 6.7(2) . . . . ?
C7 C8 C9 C10 177.95(14) . . . . ?
C7 C8 C12 C11 -177.06(14) . . . . ?
C8 C9 C10 N3 -0.4(2) . . . . ?
C9 C8 C12 C11 2.7(2) . . . . ?
C10 N3 C11 C12 -0.6(2) . . . . ?
C11 N3 C10 C9 1.6(2) . . . . ?
C12 C8 C9 C10 -1.8(2) . . . . ?
